data_1573363
loop_
_publ_author_name
'Gajda, Roman'
'S&#x142;awi&#x144;ski, Wojciech'
'Por&#x119;ba, Tomasz'
'Parafiniuk, Jan'
'Mezouar, Mohamed'
'Dera, Przemys&#x142;aw'
'Wo&#x17a;niak, Krzysztof'

_publ_section_title
;
 Incommensurately modulated structure of
 Zn<sub>4</sub>Si<sub>2</sub>O<sub>7</sub>(OH)<sub>2</sub>&#xb7;H<sub>2</sub>O
 at high pressure.
;
_journal_issue 1
_journal_name_full IUCrJ
_journal_paper_doi 10.1107/S2052252524011060
_journal_volume 12
_journal_year 2025
_chemical_formula_moiety 'O9 Si2 Zn4, O'
_chemical_formula_sum 'H4 O10 Si2 Zn4'
_chemical_formula_weight 481.69
_space_group_crystal_system orthorhombic
_space_group_IT_number 44
_space_group_name_Hall 'I 2 -2'
_space_group_name_H-M_alt 'I m m 2'
_atom_sites_solution_primary direct
_audit_creation_date 2024-08-16
_audit_creation_method
;
Olex2 1.5
(compiled 2024.02.16 svn.r378c4104 for OlexSys, GUI svn.r6928)
;
_cell_angle_alpha 90
_cell_angle_beta 90
_cell_angle_gamma 90
_cell_formula_units_Z 2
_cell_length_a 8.31709(17)
_cell_length_b 10.706(3)
_cell_length_c 5.09489(7)
_cell_measurement.pressure 1000000

_cell_measurement_reflns_used 1914
_cell_measurement_temperature 293(2)
_cell_measurement_theta_max 20.2840
_cell_measurement_theta_min 2.0740
_cell_volume 453.66(13)
_computing_cell_refinement 'CrysAlisPro 1.171.43.105a (Rigaku OD, 2024)'
_computing_data_collection 'CrysAlisPro 1.171.43.105a (Rigaku OD, 2024) (IMPORT)'
_computing_data_reduction 'CrysAlisPro 1.171.43.105a (Rigaku OD, 2024)'
_computing_molecular_graphics 'Olex2 1.5 (Dolomanov et al., 2009)'
_computing_publication_material 'Olex2 1.5 (Dolomanov et al., 2009)'
_computing_structure_refinement 'SHELXL 2018/3 (Sheldrick, 2015)'
_computing_structure_solution 'SHELXS  (Sheldrick, 2008)'
_diffrn_ambient_temperature 293(2)
_diffrn_detector 'Hybrid Pixel Array Detector'
_diffrn_detector_area_resol_mean 13.3333
_diffrn_measured_fraction_theta_full 0.838
_diffrn_measured_fraction_theta_max 0.555
_diffrn_measurement_details
;
List of Runs (angles in degrees, time in seconds):

  # Type    Start    End  Width  t~exp~   \w     \q     \k     \f   Frames
--------------------------------------------------------------------------
  1  \w    -32.00  32.00   0.50    0.50    --    0.00   0.00   0.00  128
  2  \w    -32.00  32.00   0.50    0.50    --    0.00   0.00   0.00  128
  3  \w    -32.00  32.00   0.50    0.50    --    0.00   0.00   0.00  128
;
_diffrn_measurement_device 'abstract diffractometer'
_diffrn_measurement_device_type 'esperanto-CrysAlisPro-abstract goniometer imported esperanto images'
_diffrn_measurement_method '\w scans'
_diffrn_orient_matrix_type 'CrysAlisPro convention (1999,Acta A55,543-557)'
_diffrn_orient_matrix_UB_11 -0.0023661532
_diffrn_orient_matrix_UB_12 -0.0207096284
_diffrn_orient_matrix_UB_13 0.0011843905
_diffrn_orient_matrix_UB_21 0.0117847391
_diffrn_orient_matrix_UB_22 -0.0013168728
_diffrn_orient_matrix_UB_23 -0.0392108108
_diffrn_orient_matrix_UB_31 0.0239750428
_diffrn_orient_matrix_UB_32 -0.0014043438
_diffrn_orient_matrix_UB_33 0.0193987165
_diffrn_radiation_monochromator synchrotron
_diffrn_radiation_probe x-ray
_diffrn_radiation_type synchrotron
_diffrn_radiation_wavelength 0.2229
_diffrn_reflns_av_R_equivalents 0.0369
_diffrn_reflns_av_unetI/netI 0.0204
_diffrn_reflns_Laue_measured_fraction_full 0.838
_diffrn_reflns_Laue_measured_fraction_max 0.555
_diffrn_reflns_limit_h_max 23
_diffrn_reflns_limit_h_min -23
_diffrn_reflns_limit_k_max 31
_diffrn_reflns_limit_k_min -29
_diffrn_reflns_limit_l_max 15
_diffrn_reflns_limit_l_min -15
_diffrn_reflns_number 7678
_diffrn_reflns_point_group_measured_fraction_full 0.783
_diffrn_reflns_point_group_measured_fraction_max 0.482
_diffrn_reflns_theta_full 7.686
_diffrn_reflns_theta_max 20.203
_diffrn_reflns_theta_min 1.470
_diffrn_source synchrotron
_exptl_absorpt_coefficient_mu 0.449
_exptl_absorpt_correction_T_max 1.00000
_exptl_absorpt_correction_T_min 0.18737
_exptl_absorpt_correction_type multi-scan
_exptl_absorpt_process_details
;
CrysAlisPro 1.171.43.105a (Rigaku Oxford Diffraction, 2024)
Empirical absorption correction using spherical harmonics,
implemented in SCALE3 ABSPACK scaling algorithm.
;
_exptl_crystal_colour colourless
_exptl_crystal_density_diffrn 3.526
_exptl_crystal_description block
_exptl_crystal_F_000 464
_exptl_crystal_size_max 0.045
_exptl_crystal_size_mid 0.03
_exptl_crystal_size_min 0.02
_refine_diff_density_max 6.191
_refine_diff_density_min -3.355
_refine_diff_density_rms 0.389
_refine_ls_abs_structure_details
;
 Flack x determined using 1095 quotients [(I+)-(I-)]/[(I+)+(I-)]
 (Parsons, Flack and Wagner, Acta Cryst. B69 (2013) 249-259).
;
_refine_ls_abs_structure_Flack 0.29(8)
_refine_ls_extinction_method none
_refine_ls_goodness_of_fit_ref 1.084
_refine_ls_hydrogen_treatment undef
_refine_ls_matrix_type full
_refine_ls_number_parameters 45
_refine_ls_number_reflns 3585
_refine_ls_number_restraints 1
_refine_ls_restrained_S_all 1.084
_refine_ls_R_factor_all 0.0626
_refine_ls_R_factor_gt 0.0562
_refine_ls_shift/su_max 0.001
_refine_ls_shift/su_mean 0.000
_refine_ls_structure_factor_coef Fsqd
_refine_ls_weighting_details 'w=1/[\s^2^(Fo^2^)+(0.1190P)^2^] where P=(Fo^2^+2Fc^2^)/3'
_refine_ls_weighting_scheme calc
_refine_ls_wR_factor_gt 0.1595
_refine_ls_wR_factor_ref 0.1687
_reflns_Friedel_coverage 0.657
_reflns_Friedel_fraction_full 0.712
_reflns_Friedel_fraction_max 0.401
_reflns_number_gt 2967
_reflns_number_total 3585
_reflns_threshold_expression 'I > 2\s(I)'
_cod_data_source_file fc5081.cif
_cod_data_source_block 1_0GPa_Imm2_ESRF
_cod_original_cell_volume 453.66(12)
_cod_database_code 1573363
_shelx_shelxl_version_number 2018/3
_chemical_oxdiff_formula Zn4Si2O10H4
_shelx_space_group_comment
;
The symmetry employed for this shelxl refinement is uniquely defined
by the following loop, which should always be used as a source of
symmetry information in preference to the above space-group names.
They are only intended as comments.
;
_diffrn_orient_matrix_axis[1] matrixX
_diffrn_orient_matrix_axis[2] matrixY
_diffrn_orient_matrix_axis[3] matrixZ
_olex2_refinement_description
;
;
_olex2_submission_special_instructions 'No special instructions were received'
_oxdiff_diffrn_reflns_filtered 1469
_oxdiff_exptl_absorpt_empirical_details
;
Empirical correction (ABSPACK) includes:
- Absorption correction using spherical harmonics
- Frame scaling
- Detector area scaling
;
_oxdiff_exptl_absorpt_empirical_full_max 3.555
_oxdiff_exptl_absorpt_empirical_full_min 0.676

loop_
_space_group_symop_operation_xyz
'x, y, z'
'-x, -y, z'
'-x, y, z'
'x, -y, z'
'x+1/2, y+1/2, z+1/2'
'-x+1/2, -y+1/2, z+1/2'
'-x+1/2, y+1/2, z+1/2'
'x+1/2, -y+1/2, z+1/2'

loop_
_atom_site_label
_atom_site_type_symbol
_atom_site_fract_x
_atom_site_fract_y
_atom_site_fract_z
_atom_site_U_iso_or_equiv
_atom_site_adp_type
_atom_site_occupancy
_atom_site_site_symmetry_order
_atom_site_calc_flag
_atom_site_refinement_flags_posn
_atom_site_refinement_flags_adp
_atom_site_refinement_flags_occupancy
_atom_site_disorder_assembly
_atom_site_disorder_group
Zn1 Zn 0.70587(3) 0.34002(2) 0.53933(8) 0.01247(6) Uani 1 1 d . . . . .
Si1 Si 0.500000 0.35451(7) 0.0314(2) 0.00890(9) Uani 1 2 d S T P . .
O1 O 0.6614(3) 0.29502(19) -0.0963(3) 0.0158(3) Uani 1 1 d . . . . .
O2 O 0.500000 0.3356(3) 0.3465(4) 0.0140(3) Uani 1 2 d S T P . .
O3 O 0.8081(5) 0.500000 0.4981(12) 0.0239(9) Uani 1 2 d S T P . .
O4 O 0.500000 0.500000 -0.0566(7) 0.0166(6) Uani 1 4 d S T P . .
O5 O 0.000000 0.500000 0.0111(18) 0.079(7) Uani 1 4 d S T P . .

loop_
_atom_site_aniso_label
_atom_site_aniso_U_11
_atom_site_aniso_U_22
_atom_site_aniso_U_33
_atom_site_aniso_U_23
_atom_site_aniso_U_13
_atom_site_aniso_U_12
Zn1 0.01571(10) 0.01189(7) 0.00980(6) 0.00018(9) 0.00014(9) 0.00282(5)
Si1 0.0120(2) 0.00750(15) 0.00717(16) -0.0001(3) 0.000 0.000
O1 0.0199(6) 0.0174(5) 0.0102(3) 0.0031(4) 0.0031(4) 0.0094(6)
O2 0.0151(7) 0.0195(9) 0.0074(4) 0.0014(4) 0.000 0.000
O3 0.0194(10) 0.0124(7) 0.040(3) 0.000 0.0068(12) 0.000
O4 0.0265(18) 0.0072(6) 0.0160(9) 0.000 0.000 0.000
O5 0.054(7) 0.16(2) 0.024(4) 0.000 0.000 0.000

loop_
_atom_type_symbol
_atom_type_description
_atom_type_scat_dispersion_real
_atom_type_scat_dispersion_imag
_atom_type_scat_source
H H 0.0000 0.0000 'International Tables Vol C Tables 4.2.6.8 and 6.1.1.4'
O O -0.0021 0.0004 'International Tables Vol C Tables 4.2.6.8 and 6.1.1.4'
Si Si -0.0003 0.0060 'International Tables Vol C Tables 4.2.6.8 and 6.1.1.4'
Zn Zn 0.0822 0.1631 'International Tables Vol C Tables 4.2.6.8 and 6.1.1.4'

loop_
_axis.id
_axis.system
_axis.type
_axis.equipment
_axis.parity
_axis.depends_on
_axis.zero
_axis.vector[1]
_axis.vector[2]
_axis.vector[3]
source abstract . source . . . 0.99995009 0.00000000 -0.00999115
omega abstract rotation goniometer -1 . 0.00000000 0.00000000 0.00000000 1.00000000
kappa abstract rotation goniometer -1 omega 0.00000000 -0.76604444 0.00000000 0.64278761
phi abstract rotation goniometer -1 kappa . 0.00000000 0.00000000 1.00000000
theta abstract rotation goniometer -1 . -0.78051000 0.00000000 0.00000000 1.00000000
matrixX abstract general general . phi . 1.00000000 0.00000000 0.00000000
matrixY abstract general general . phi . 0.00000000 1.00000000 0.00000000
matrixZ abstract general general . phi . 0.00000000 0.00000000 1.00000000
dacX abstract translation general . phi . 0.00000000 1.00000000 0.00000000
dacY abstract translation general . phi . -1.00000000 0.00000000 0.00000000
dacZ abstract translation general . phi . 0.00000000 0.00000000 1.00000000

loop_
_geom_angle_atom_site_label_1
_geom_angle_atom_site_label_2
_geom_angle_atom_site_label_3
_geom_angle
_geom_angle_site_symmetry_1
_geom_angle_site_symmetry_3
_geom_angle_publ_flag
O1 Zn1 O1 105.16(6) 6_655 1_556 ?
O1 Zn1 O2 107.29(9) 6_655 . ?
O1 Zn1 O2 107.63(9) 1_556 . ?
O3 Zn1 O1 114.03(19) . 1_556 ?
O3 Zn1 O1 111.83(13) . 6_655 ?
O3 Zn1 O2 110.52(17) . . ?
O1 Si1 O1 111.72(17) . 3_655 ?
O2 Si1 O1 110.40(8) . . ?
O2 Si1 O1 110.41(8) . 3_655 ?
O2 Si1 O4 113.27(17) . . ?
O4 Si1 O1 105.45(10) . . ?
O4 Si1 O1 105.44(10) . 3_655 ?
Zn1 O1 Zn1 114.42(9) 6_654 1_554 ?
Si1 O1 Zn1 116.16(10) . 1_554 ?
Si1 O1 Zn1 128.23(10) . 6_654 ?
Zn1 O2 Zn1 120.24(10) . 3_655 ?
Si1 O2 Zn1 119.38(5) . . ?
Si1 O2 Zn1 119.38(5) . 3_655 ?
Zn1 O3 Zn1 125.8(2) . 4_565 ?
Si1 O4 Si1 147.9(3) . 2_665 ?

loop_
_geom_bond_atom_site_label_1
_geom_bond_atom_site_label_2
_geom_bond_distance
_geom_bond_site_symmetry_2
_geom_bond_publ_flag
Zn1 O1 1.9456(18) 6_655 ?
Zn1 O1 1.9535(16) 1_556 ?
Zn1 O2 1.9747(10) . ?
Zn1 O3 1.9238(18) . ?
Si1 O1 1.6222(19) 3_655 ?
Si1 O1 1.6222(19) . ?
Si1 O2 1.618(2) . ?
Si1 O4 1.6209(13) . ?

loop_
_geom_torsion_atom_site_label_1
_geom_torsion_atom_site_label_2
_geom_torsion_atom_site_label_3
_geom_torsion_atom_site_label_4
_geom_torsion
_geom_torsion_site_symmetry_1
_geom_torsion_site_symmetry_2
_geom_torsion_site_symmetry_3
_geom_torsion_site_symmetry_4
_geom_torsion_publ_flag
O1 Si1 O1 Zn1 -97.17(16) 3_655 . . 6_654 ?
O1 Si1 O1 Zn1 69.59(18) 3_655 . . 1_554 ?
O1 Si1 O2 Zn1 -33.7(2) 3_655 . . 3_655 ?
O1 Si1 O2 Zn1 -157.70(14) . . . 3_655 ?
O1 Si1 O2 Zn1 157.70(14) 3_655 . . . ?
O1 Si1 O2 Zn1 33.7(2) . . . . ?
O1 Si1 O4 Si1 120.83(9) 3_655 . . 2_665 ?
O1 Si1 O4 Si1 -120.83(9) . . . 2_665 ?
O2 Si1 O1 Zn1 26.1(2) . . . 6_654 ?
O2 Si1 O1 Zn1 -167.14(13) . . . 1_554 ?
O2 Si1 O4 Si1 0.000(1) . . . 2_665 ?
O4 Si1 O1 Zn1 -44.46(18) . . . 1_554 ?
O4 Si1 O1 Zn1 148.78(18) . . . 6_654 ?
O4 Si1 O2 Zn1 -84.32(15) . . . . ?
O4 Si1 O2 Zn1 84.32(15) . . . 3_655 ?
